data_4121375
loop_
_publ_author_name
'Dongjie Peng'
'Yanlu Zhang'
'Xiaoyong Du'
'Lei Zhang'
'Xuebing Leng'
'Marc D. Walter'
'Zheng Huang'

_publ_section_title
;
 Phosphinite-Iminopyridine Iron Catalysts for Chemoselective Alkene
 Hydrosilylation
;
_journal_name_full 'Journal of the American Chemical Society'
_journal_page_first 19154
_journal_page_last 19166
_journal_paper_doi 10.1021/ja404963f
_journal_volume 135
_journal_year 2013
_chemical_formula_sum 'C29 H41 Fe N2 O3 P'
_chemical_formula_weight 552.46
_chemical_name_systematic
; 
 ? 
;
_space_group_IT_number 14
_symmetry_cell_setting monoclinic
_symmetry_space_group_name_Hall '-P 2ybc'
_symmetry_space_group_name_H-M 'P 1 21/c 1'
_atom_sites_solution_hydrogens geom
_atom_sites_solution_primary direct
_atom_sites_solution_secondary difmap
_audit_creation_method SHELXL-97
_cell_angle_alpha 90.00
_cell_angle_beta 98.045(6)
_cell_angle_gamma 90.00
_cell_formula_units_Z 4
_cell_length_a 17.4863(17)
_cell_length_b 10.2818(9)
_cell_length_c 16.1659(13)
_cell_measurement_reflns_used 2902
_cell_measurement_temperature 140(2)
_cell_measurement_theta_max 66.54
_cell_measurement_theta_min 5.00
_cell_volume 2877.9(4)
_computing_cell_refinement 'Bruker SAINT'
_computing_data_collection 'Bruker APEX2'
_computing_data_reduction 'Bruker SAINT'
_computing_molecular_graphics 'Bruker SHELXTL'
_computing_publication_material 'Bruker SHELXTL'
_computing_structure_refinement 'SHELXL-97 (Sheldrick, 2008)'
_computing_structure_solution 'SHELXS-97 (Sheldrick, 2008)'
_diffrn_ambient_temperature 140(2)
_diffrn_measured_fraction_theta_full 0.967
_diffrn_measured_fraction_theta_max 0.967
_diffrn_measurement_device_type 'Bruker APEX-II CCD'
_diffrn_measurement_method '\f and \w scans'
_diffrn_radiation_monochromator graphite
_diffrn_radiation_source 'fine-focus sealed tube'
_diffrn_radiation_type CuK\a
_diffrn_radiation_wavelength 1.54178
_diffrn_reflns_av_R_equivalents 0.1259
_diffrn_reflns_av_sigmaI/netI 0.1065
_diffrn_reflns_limit_h_max 21
_diffrn_reflns_limit_h_min -21
_diffrn_reflns_limit_k_max 9
_diffrn_reflns_limit_k_min -12
_diffrn_reflns_limit_l_max 19
_diffrn_reflns_limit_l_min -18
_diffrn_reflns_number 22249
_diffrn_reflns_theta_full 70.03
_diffrn_reflns_theta_max 70.03
_diffrn_reflns_theta_min 5.11
_exptl_absorpt_coefficient_mu 4.972
_exptl_absorpt_correction_T_max 0.9520
_exptl_absorpt_correction_T_min 0.6918
_exptl_absorpt_correction_type multi-scan
_exptl_absorpt_process_details sadabs
_exptl_crystal_colour brown
_exptl_crystal_density_diffrn 1.275
_exptl_crystal_description plate
_exptl_crystal_F_000 1176
_exptl_crystal_size_max 0.08
_exptl_crystal_size_mid 0.06
_exptl_crystal_size_min 0.01
_refine_diff_density_max 0.990
_refine_diff_density_min -0.572
_refine_diff_density_rms 0.103
_refine_ls_extinction_method none
_refine_ls_goodness_of_fit_ref 1.002
_refine_ls_hydrogen_treatment constr
_refine_ls_matrix_type full
_refine_ls_number_parameters 336
_refine_ls_number_reflns 5289
_refine_ls_number_restraints 0
_refine_ls_restrained_S_all 1.002
_refine_ls_R_factor_all 0.1306
_refine_ls_R_factor_gt 0.0779
_refine_ls_shift/su_max 0.014
_refine_ls_shift/su_mean 0.000
_refine_ls_structure_factor_coef Fsqd
_refine_ls_weighting_details 'calc w=1/[\s^2^(Fo^2^)+(0.1228P)^2^+1.8661P] where P=(Fo^2^+2Fc^2^)/3'
_refine_ls_weighting_scheme calc
_refine_ls_wR_factor_gt 0.1931
_refine_ls_wR_factor_ref 0.2290
_reflns_number_gt 3150
_reflns_number_total 5289
_reflns_threshold_expression >2sigma(I)
_cod_data_source_file ja404963f_si_003_3.cif
_cod_data_source_block dm13260
_cod_database_code 4121375

loop_
_symmetry_equiv_pos_as_xyz
'x, y, z'
'-x, y+1/2, -z+1/2'
'-x, -y, -z'
'x, -y-1/2, z-1/2'

loop_
_atom_site_label
_atom_site_type_symbol
_atom_site_fract_x
_atom_site_fract_y
_atom_site_fract_z
_atom_site_U_iso_or_equiv
_atom_site_adp_type
_atom_site_occupancy
_atom_site_symmetry_multiplicity
_atom_site_calc_flag
_atom_site_refinement_flags
Fe1 Fe 0.26559(5) 0.07094(7) 0.21009(5) 0.0435(3) Uani 1 1 d .
N1 N 0.3317(3) 0.0562(3) 0.1249(3) 0.0428(11) Uani 1 1 d .
N2 N 0.2641(3) 0.2461(4) 0.1700(3) 0.0428(11) Uani 1 1 d .
O1 O 0.2286(3) -0.2059(3) 0.2161(3) 0.0722(14) Uani 1 1 d .
O2 O 0.3656(3) 0.0720(4) 0.3724(3) 0.0654(12) Uani 1 1 d .
O3 O 0.1650(2) 0.3005(3) 0.2423(2) 0.0489(10) Uani 1 1 d .
P1 P 0.15687(9) 0.13778(11) 0.24623(9) 0.0448(4) Uani 1 1 d .
C1 C 0.2435(4) -0.0956(5) 0.2129(4) 0.0534(16) Uani 1 1 d .
C2 C 0.3260(4) 0.0741(5) 0.3089(4) 0.0524(16) Uani 1 1 d .
C3 C 0.3677(4) -0.0644(4) 0.0991(3) 0.0455(14) Uani 1 1 d .
C4 C 0.3232(4) -0.1242(5) 0.0242(4) 0.0502(15) Uani 1 1 d .
C5 C 0.3544(4) -0.2391(5) -0.0025(4) 0.0546(16) Uani 1 1 d .
H5 H 0.3293 -0.2806 -0.0515 0.065 Uiso 1 1 calc R
C6 C 0.4201(4) -0.2944(5) 0.0395(4) 0.0558(16) Uani 1 1 d .
H6 H 0.4405 -0.3721 0.0196 0.067 Uiso 1 1 calc R
C7 C 0.4557(4) -0.2354(5) 0.1106(4) 0.0539(15) Uani 1 1 d .
H7 H 0.4999 -0.2756 0.1409 0.065 Uiso 1 1 calc R
C8 C 0.4293(4) -0.1185(5) 0.1404(4) 0.0481(14) Uani 1 1 d .
C9 C 0.4744(4) -0.0541(5) 0.2166(4) 0.0548(16) Uani 1 1 d .
H9 H 0.4472 0.0285 0.2276 0.066 Uiso 1 1 calc R
C10 C 0.5570(4) -0.0192(7) 0.2027(4) 0.0676(19) Uani 1 1 d .
H10A H 0.5855 -0.0990 0.1942 0.101 Uiso 1 1 calc R
H10B H 0.5829 0.0271 0.2518 0.101 Uiso 1 1 calc R
H10C H 0.5553 0.0365 0.1533 0.101 Uiso 1 1 calc R
C11 C 0.4769(4) -0.1404(6) 0.2941(4) 0.0636(18) Uani 1 1 d .
H11A H 0.4242 -0.1651 0.3017 0.095 Uiso 1 1 calc R
H11B H 0.5010 -0.0925 0.3433 0.095 Uiso 1 1 calc R
H11C H 0.5071 -0.2188 0.2868 0.095 Uiso 1 1 calc R
C12 C 0.2493(4) -0.0682(5) -0.0218(4) 0.0520(15) Uani 1 1 d .
H12 H 0.2416 0.0197 0.0020 0.062 Uiso 1 1 calc R
C13 C 0.1810(4) -0.1518(6) -0.0087(5) 0.071(2) Uani 1 1 d .
H13A H 0.1859 -0.2373 -0.0342 0.106 Uiso 1 1 calc R
H13B H 0.1332 -0.1100 -0.0346 0.106 Uiso 1 1 calc R
H13C H 0.1795 -0.1624 0.0513 0.106 Uiso 1 1 calc R
C14 C 0.2529(5) -0.0518(6) -0.1162(4) 0.072(2) Uani 1 1 d .
H14A H 0.2928 0.0121 -0.1243 0.108 Uiso 1 1 calc R
H14B H 0.2028 -0.0215 -0.1442 0.108 Uiso 1 1 calc R
H14C H 0.2655 -0.1355 -0.1400 0.108 Uiso 1 1 calc R
C15 C 0.4081(4) 0.1725(5) 0.0267(4) 0.0531(15) Uani 1 1 d .
H15A H 0.4613 0.1692 0.0556 0.080 Uiso 1 1 calc R
H15B H 0.4003 0.2536 -0.0052 0.080 Uiso 1 1 calc R
H15C H 0.3989 0.0982 -0.0114 0.080 Uiso 1 1 calc R
C16 C 0.3526(3) 0.1670(5) 0.0901(3) 0.0438(13) Uani 1 1 d .
C17 C 0.3146(3) 0.2776(5) 0.1150(3) 0.0412(13) Uani 1 1 d .
C18 C 0.3216(4) 0.4080(5) 0.0889(4) 0.0485(14) Uani 1 1 d .
H18 H 0.3574 0.4308 0.0523 0.058 Uiso 1 1 calc R
C19 C 0.2749(4) 0.5015(5) 0.1179(4) 0.0534(16) Uani 1 1 d .
H19 H 0.2796 0.5897 0.1017 0.064 Uiso 1 1 calc R
C20 C 0.2220(4) 0.4688(5) 0.1699(4) 0.0460(14) Uani 1 1 d .
H20 H 0.1888 0.5327 0.1881 0.055 Uiso 1 1 calc R
C21 C 0.2184(3) 0.3419(4) 0.1947(3) 0.0442(14) Uani 1 1 d .
C22 C 0.0683(4) 0.1177(5) 0.1682(4) 0.0478(14) Uani 1 1 d .
C23 C 0.0936(4) 0.1404(6) 0.0824(4) 0.0587(16) Uani 1 1 d .
H23A H 0.1353 0.0798 0.0746 0.088 Uiso 1 1 calc R
H23B H 0.1121 0.2299 0.0790 0.088 Uiso 1 1 calc R
H23C H 0.0497 0.1260 0.0386 0.088 Uiso 1 1 calc R
C24 C 0.0027(4) 0.2147(6) 0.1761(4) 0.0654(18) Uani 1 1 d .
H24A H -0.0354 0.2109 0.1256 0.098 Uiso 1 1 calc R
H24B H 0.0240 0.3028 0.1829 0.098 Uiso 1 1 calc R
H24C H -0.0222 0.1921 0.2248 0.098 Uiso 1 1 calc R
C25 C 0.0389(4) -0.0233(6) 0.1714(4) 0.0622(18) Uani 1 1 d .
H25A H -0.0015 -0.0388 0.1240 0.093 Uiso 1 1 calc R
H25B H 0.0178 -0.0373 0.2237 0.093 Uiso 1 1 calc R
H25C H 0.0819 -0.0837 0.1684 0.093 Uiso 1 1 calc R
C26 C 0.1339(4) 0.1157(5) 0.3556(4) 0.0509(15) Uani 1 1 d .
C27 C 0.1884(4) 0.2079(5) 0.4120(4) 0.0588(17) Uani 1 1 d .
H27A H 0.1695 0.2975 0.4045 0.088 Uiso 1 1 calc R
H27B H 0.2406 0.2025 0.3965 0.088 Uiso 1 1 calc R
H27C H 0.1898 0.1823 0.4705 0.088 Uiso 1 1 calc R
C28 C 0.1551(4) -0.0257(5) 0.3805(4) 0.0584(17) Uani 1 1 d .
H28A H 0.1373 -0.0456 0.4340 0.088 Uiso 1 1 calc R
H28B H 0.2113 -0.0366 0.3861 0.088 Uiso 1 1 calc R
H28C H 0.1302 -0.0849 0.3374 0.088 Uiso 1 1 calc R
C29 C 0.0529(4) 0.1427(6) 0.3707(4) 0.0633(18) Uani 1 1 d .
H29A H 0.0174 0.0840 0.3365 0.095 Uiso 1 1 calc R
H29B H 0.0396 0.2330 0.3556 0.095 Uiso 1 1 calc R
H29C H 0.0488 0.1289 0.4299 0.095 Uiso 1 1 calc R

loop_
_atom_site_aniso_label
_atom_site_aniso_U_11
_atom_site_aniso_U_22
_atom_site_aniso_U_33
_atom_site_aniso_U_23
_atom_site_aniso_U_13
_atom_site_aniso_U_12
Fe1 0.0679(6) 0.0187(4) 0.0429(5) 0.0018(3) 0.0045(4) -0.0001(3)
N1 0.064(3) 0.0214(19) 0.041(3) -0.0014(17) 0.001(2) 0.0002(18)
N2 0.064(3) 0.0207(19) 0.042(3) -0.0011(18) 0.003(2) -0.0010(19)
O1 0.117(4) 0.0201(19) 0.081(3) 0.0021(18) 0.018(3) -0.006(2)
O2 0.084(3) 0.060(3) 0.047(3) -0.005(2) -0.009(3) 0.005(2)
O3 0.076(3) 0.0213(16) 0.051(2) 0.0006(15) 0.013(2) -0.0005(16)
P1 0.0685(10) 0.0202(6) 0.0447(8) 0.0013(5) 0.0040(8) -0.0004(6)
C1 0.075(4) 0.030(3) 0.055(4) 0.002(2) 0.008(3) 0.000(3)
C2 0.073(4) 0.023(2) 0.066(4) -0.001(3) 0.025(4) 0.001(2)
C3 0.091(4) 0.012(2) 0.039(3) 0.001(2) 0.028(3) -0.002(2)
C4 0.078(4) 0.025(2) 0.048(3) -0.002(2) 0.010(3) -0.002(2)
C5 0.082(4) 0.027(3) 0.056(4) -0.004(2) 0.013(3) -0.004(3)
C6 0.076(4) 0.028(3) 0.065(4) 0.002(3) 0.015(4) 0.001(3)
C7 0.071(4) 0.034(3) 0.058(4) 0.008(3) 0.013(3) 0.006(3)
C8 0.068(4) 0.036(3) 0.042(3) 0.005(2) 0.012(3) -0.006(3)
C9 0.070(4) 0.037(3) 0.056(4) 0.001(3) 0.001(3) 0.005(3)
C10 0.076(5) 0.059(4) 0.064(4) -0.003(3) 0.000(4) -0.005(3)
C11 0.079(5) 0.057(4) 0.053(4) 0.002(3) 0.002(4) 0.011(3)
C12 0.075(4) 0.032(3) 0.047(3) -0.008(2) 0.001(3) 0.002(3)
C13 0.086(5) 0.048(4) 0.075(5) -0.012(3) 0.000(4) 0.004(3)
C14 0.109(6) 0.055(4) 0.050(4) -0.002(3) 0.003(4) 0.018(4)
C15 0.075(4) 0.035(3) 0.051(4) -0.001(2) 0.013(3) 0.000(3)
C16 0.059(4) 0.033(3) 0.039(3) 0.001(2) 0.006(3) -0.005(2)
C17 0.060(4) 0.029(2) 0.033(3) 0.001(2) 0.001(3) -0.004(2)
C18 0.073(4) 0.028(3) 0.043(3) 0.003(2) 0.000(3) -0.008(2)
C19 0.086(5) 0.020(2) 0.051(4) 0.002(2) -0.001(3) -0.004(3)
C20 0.067(4) 0.024(2) 0.048(3) 0.001(2) 0.009(3) 0.003(2)
C21 0.065(4) 0.024(2) 0.043(3) 0.000(2) 0.007(3) 0.000(2)
C22 0.069(4) 0.031(3) 0.044(3) 0.001(2) 0.008(3) 0.002(2)
C23 0.076(4) 0.045(3) 0.052(4) -0.002(3) -0.002(3) 0.003(3)
C24 0.082(5) 0.048(3) 0.062(4) -0.007(3) -0.006(4) 0.012(3)
C25 0.078(5) 0.042(3) 0.066(4) 0.000(3) 0.007(4) -0.007(3)
C26 0.078(4) 0.033(3) 0.042(3) -0.001(2) 0.010(3) -0.001(3)
C27 0.095(5) 0.035(3) 0.045(3) -0.005(3) 0.007(4) 0.003(3)
C28 0.091(5) 0.037(3) 0.048(4) 0.008(3) 0.015(4) 0.001(3)
C29 0.087(5) 0.044(3) 0.058(4) 0.001(3) 0.010(4) 0.006(3)

loop_
_atom_type_symbol
_atom_type_description
_atom_type_scat_dispersion_real
_atom_type_scat_dispersion_imag
_atom_type_scat_source
C C 0.0181 0.0091 'International Tables Vol C Tables 4.2.6.8 and 6.1.1.4'
H H 0.0000 0.0000 'International Tables Vol C Tables 4.2.6.8 and 6.1.1.4'
N N 0.0311 0.0180 'International Tables Vol C Tables 4.2.6.8 and 6.1.1.4'
O O 0.0492 0.0322 'International Tables Vol C Tables 4.2.6.8 and 6.1.1.4'
P P 0.2955 0.4335 'International Tables Vol C Tables 4.2.6.8 and 6.1.1.4'
Fe Fe -1.1336 3.1974 'International Tables Vol C Tables 4.2.6.8 and 6.1.1.4'

loop_
_geom_angle_atom_site_label_1
_geom_angle_atom_site_label_2
_geom_angle_atom_site_label_3
_geom_angle
C1 Fe1 C2 95.7(3)
C1 Fe1 N2 158.9(2)
C2 Fe1 N2 105.3(2)
C1 Fe1 N1 95.6(2)
C2 Fe1 N1 107.6(2)
N2 Fe1 N1 79.18(18)
C1 Fe1 P1 95.6(2)
C2 Fe1 P1 100.6(2)
N2 Fe1 P1 79.80(15)
N1 Fe1 P1 148.40(14)
C16 N1 C3 116.1(5)
C16 N1 Fe1 117.4(3)
C3 N1 Fe1 126.2(3)
C21 N2 C17 118.4(4)
C21 N2 Fe1 124.1(4)
C17 N2 Fe1 117.4(3)
C21 O3 P1 113.6(3)
O3 P1 C22 98.7(2)
O3 P1 C26 100.7(2)
C22 P1 C26 110.8(3)
O3 P1 Fe1 102.88(16)
C22 P1 Fe1 117.18(19)
C26 P1 Fe1 121.6(2)
O1 C1 Fe1 178.8(6)
O2 C2 Fe1 177.8(5)
C8 C3 N1 124.4(5)
C8 C3 C4 122.9(5)
N1 C3 C4 112.6(5)
C5 C4 C3 114.9(5)
C5 C4 C12 121.0(5)
C3 C4 C12 124.1(5)
C6 C5 C4 122.3(6)
C6 C5 H5 118.9
C4 C5 H5 118.9
C7 C6 C5 118.8(5)
C7 C6 H6 120.6
C5 C6 H6 120.6
C6 C7 C8 122.5(6)
C6 C7 H7 118.8
C8 C7 H7 118.8
C3 C8 C7 118.5(5)
C3 C8 C9 121.7(5)
C7 C8 C9 119.7(6)
C8 C9 C11 111.3(5)
C8 C9 C10 112.0(5)
C11 C9 C10 109.6(5)
C8 C9 H9 107.9
C11 C9 H9 107.9
C10 C9 H9 107.9
C9 C10 H10A 109.5
C9 C10 H10B 109.5
H10A C10 H10B 109.5
C9 C10 H10C 109.5
H10A C10 H10C 109.5
H10B C10 H10C 109.5
C9 C11 H11A 109.5
C9 C11 H11B 109.5
H11A C11 H11B 109.5
C9 C11 H11C 109.5
H11A C11 H11C 109.5
H11B C11 H11C 109.5
C13 C12 C4 110.6(5)
C13 C12 C14 110.1(6)
C4 C12 C14 112.2(6)
C13 C12 H12 107.9
C4 C12 H12 107.9
C14 C12 H12 107.9
C12 C13 H13A 109.5
C12 C13 H13B 109.5
H13A C13 H13B 109.5
C12 C13 H13C 109.5
H13A C13 H13C 109.5
H13B C13 H13C 109.5
C12 C14 H14A 109.5
C12 C14 H14B 109.5
H14A C14 H14B 109.5
C12 C14 H14C 109.5
H14A C14 H14C 109.5
H14B C14 H14C 109.5
C16 C15 H15A 109.5
C16 C15 H15B 109.5
H15A C15 H15B 109.5
C16 C15 H15C 109.5
H15A C15 H15C 109.5
H15B C15 H15C 109.5
N1 C16 C17 113.5(5)
N1 C16 C15 123.8(5)
C17 C16 C15 122.7(5)
N2 C17 C16 111.5(4)
N2 C17 C18 120.3(5)
C16 C17 C18 128.2(5)
C19 C18 C17 118.6(6)
C19 C18 H18 120.7
C17 C18 H18 120.7
C20 C19 C18 121.0(5)
C20 C19 H19 119.5
C18 C19 H19 119.5
C21 C20 C19 118.3(5)
C21 C20 H20 120.8
C19 C20 H20 120.8
O3 C21 N2 114.7(4)
O3 C21 C20 121.9(5)
N2 C21 C20 123.3(6)
C23 C22 C24 106.9(5)
C23 C22 C25 108.3(5)
C24 C22 C25 110.6(5)
C23 C22 P1 106.1(4)
C24 C22 P1 115.4(4)
C25 C22 P1 109.3(4)
C22 C23 H23A 109.5
C22 C23 H23B 109.5
H23A C23 H23B 109.5
C22 C23 H23C 109.5
H23A C23 H23C 109.5
H23B C23 H23C 109.5
C22 C24 H24A 109.5
C22 C24 H24B 109.5
H24A C24 H24B 109.5
C22 C24 H24C 109.5
H24A C24 H24C 109.5
H24B C24 H24C 109.5
C22 C25 H25A 109.5
C22 C25 H25B 109.5
H25A C25 H25B 109.5
C22 C25 H25C 109.5
H25A C25 H25C 109.5
H25B C25 H25C 109.5
C29 C26 C28 109.3(5)
C29 C26 C27 108.0(5)
C28 C26 C27 108.6(5)
C29 C26 P1 117.5(4)
C28 C26 P1 106.6(4)
C27 C26 P1 106.5(4)
C26 C27 H27A 109.5
C26 C27 H27B 109.5
H27A C27 H27B 109.5
C26 C27 H27C 109.5
H27A C27 H27C 109.5
H27B C27 H27C 109.5
C26 C28 H28A 109.5
C26 C28 H28B 109.5
H28A C28 H28B 109.5
C26 C28 H28C 109.5
H28A C28 H28C 109.5
H28B C28 H28C 109.5
C26 C29 H29A 109.5
C26 C29 H29B 109.5
H29A C29 H29B 109.5
C26 C29 H29C 109.5
H29A C29 H29C 109.5
H29B C29 H29C 109.5

loop_
_geom_bond_atom_site_label_1
_geom_bond_atom_site_label_2
_geom_bond_distance
Fe1 C1 1.757(5)
Fe1 C2 1.787(7)
Fe1 N2 1.913(4)
Fe1 N1 1.923(5)
Fe1 P1 2.1768(18)
N1 C16 1.344(6)
N1 C3 1.478(6)
N2 C21 1.364(7)
N2 C17 1.376(7)
O1 C1 1.167(6)
O2 C2 1.156(7)
O3 C21 1.359(7)
O3 P1 1.681(3)
P1 C22 1.868(6)
P1 C26 1.881(6)
C3 C8 1.308(8)
C3 C4 1.479(8)
C4 C5 1.395(7)
C4 C12 1.511(8)
C5 C6 1.373(9)
C5 H5 0.9500
C6 C7 1.370(8)
C6 H6 0.9500
C7 C8 1.397(8)
C7 H7 0.9500
C8 C9 1.519(8)
C9 C11 1.530(8)
C9 C10 1.536(9)
C9 H9 1.0000
C10 H10A 0.9800
C10 H10B 0.9800
C10 H10C 0.9800
C11 H11A 0.9800
C11 H11B 0.9800
C11 H11C 0.9800
C12 C13 1.511(9)
C12 C14 1.546(9)
C12 H12 1.0000
C13 H13A 0.9800
C13 H13B 0.9800
C13 H13C 0.9800
C14 H14A 0.9800
C14 H14B 0.9800
C14 H14C 0.9800
C15 C16 1.508(8)
C15 H15A 0.9800
C15 H15B 0.9800
C15 H15C 0.9800
C16 C17 1.404(7)
C17 C18 1.416(7)
C18 C19 1.385(8)
C18 H18 0.9500
C19 C20 1.376(8)
C19 H19 0.9500
C20 C21 1.369(7)
C20 H20 0.9500
C22 C23 1.532(8)
C22 C24 1.538(8)
C22 C25 1.541(7)
C23 H23A 0.9800
C23 H23B 0.9800
C23 H23C 0.9800
C24 H24A 0.9800
C24 H24B 0.9800
C24 H24C 0.9800
C25 H25A 0.9800
C25 H25B 0.9800
C25 H25C 0.9800
C26 C29 1.497(9)
C26 C28 1.540(7)
C26 C27 1.548(8)
C27 H27A 0.9800
C27 H27B 0.9800
C27 H27C 0.9800
C28 H28A 0.9800
C28 H28B 0.9800
C28 H28C 0.9800
C29 H29A 0.9800
C29 H29B 0.9800
C29 H29C 0.9800

loop_
_geom_torsion_atom_site_label_1
_geom_torsion_atom_site_label_2
_geom_torsion_atom_site_label_3
_geom_torsion_atom_site_label_4
_geom_torsion
C1 Fe1 N1 C16 168.2(4)
C2 Fe1 N1 C16 -94.0(4)
N2 Fe1 N1 C16 8.8(4)
P1 Fe1 N1 C16 57.9(5)
C1 Fe1 N1 C3 -17.8(5)
C2 Fe1 N1 C3 80.1(5)
N2 Fe1 N1 C3 -177.1(5)
P1 Fe1 N1 C3 -128.0(4)
C1 Fe1 N2 C21 96.3(8)
C2 Fe1 N2 C21 -80.9(5)
N1 Fe1 N2 C21 173.7(5)
P1 Fe1 N2 C21 17.4(4)
C1 Fe1 N2 C17 -86.2(8)
C2 Fe1 N2 C17 96.6(4)
N1 Fe1 N2 C17 -8.9(4)
P1 Fe1 N2 C17 -165.1(4)
C21 O3 P1 C22 -100.3(4)
C21 O3 P1 C26 146.4(4)
C21 O3 P1 Fe1 20.3(4)
C1 Fe1 P1 O3 -177.2(2)
C2 Fe1 P1 O3 85.9(2)
N2 Fe1 P1 O3 -17.92(19)
N1 Fe1 P1 O3 -66.9(3)
C1 Fe1 P1 C22 -70.2(3)
C2 Fe1 P1 C22 -167.1(2)
N2 Fe1 P1 C22 89.0(2)
N1 Fe1 P1 C22 40.1(3)
C1 Fe1 P1 C26 71.5(3)
C2 Fe1 P1 C26 -25.4(3)
N2 Fe1 P1 C26 -129.3(2)
N1 Fe1 P1 C26 -178.2(3)
C2 Fe1 C1 O1 47(31)
N2 Fe1 C1 O1 -130(31)
N1 Fe1 C1 O1 155(31)
P1 Fe1 C1 O1 -54(31)
C1 Fe1 C2 O2 29(15)
N2 Fe1 C2 O2 -152(15)
N1 Fe1 C2 O2 -69(15)
P1 Fe1 C2 O2 126(15)
C16 N1 C3 C8 95.6(6)
Fe1 N1 C3 C8 -78.6(7)
C16 N1 C3 C4 -88.8(6)
Fe1 N1 C3 C4 97.1(5)
C8 C3 C4 C5 -3.8(8)
N1 C3 C4 C5 -179.5(5)
C8 C3 C4 C12 176.2(6)
N1 C3 C4 C12 0.5(8)
C3 C4 C5 C6 2.1(9)
C12 C4 C5 C6 -177.9(6)
C4 C5 C6 C7 0.8(9)
C5 C6 C7 C8 -2.5(9)
N1 C3 C8 C7 177.6(5)
C4 C3 C8 C7 2.4(9)
N1 C3 C8 C9 -5.4(9)
C4 C3 C8 C9 179.4(5)
C6 C7 C8 C3 0.9(9)
C6 C7 C8 C9 -176.2(5)
C3 C8 C9 C11 120.3(6)
C7 C8 C9 C11 -62.7(7)
C3 C8 C9 C10 -116.6(6)
C7 C8 C9 C10 60.4(7)
C5 C4 C12 C13 70.5(7)
C3 C4 C12 C13 -109.6(6)
C5 C4 C12 C14 -52.9(7)
C3 C4 C12 C14 127.0(6)
C3 N1 C16 C17 178.1(5)
Fe1 N1 C16 C17 -7.3(6)
C3 N1 C16 C15 1.2(8)
Fe1 N1 C16 C15 175.9(4)
C21 N2 C17 C16 -174.9(5)
Fe1 N2 C17 C16 7.5(6)
C21 N2 C17 C18 3.5(7)
Fe1 N2 C17 C18 -174.2(4)
N1 C16 C17 N2 -0.1(7)
C15 C16 C17 N2 176.8(5)
N1 C16 C17 C18 -178.3(5)
C15 C16 C17 C18 -1.4(9)
N2 C17 C18 C19 -1.9(8)
C16 C17 C18 C19 176.2(6)
C17 C18 C19 C20 -1.1(8)
C18 C19 C20 C21 2.3(9)
P1 O3 C21 N2 -10.1(6)
P1 O3 C21 C20 166.1(4)
C17 N2 C21 O3 173.9(4)
Fe1 N2 C21 O3 -8.7(7)
C17 N2 C21 C20 -2.3(8)
Fe1 N2 C21 C20 175.2(4)
C19 C20 C21 O3 -176.5(5)
C19 C20 C21 N2 -0.6(9)
O3 P1 C22 C23 73.9(4)
C26 P1 C22 C23 178.9(3)
Fe1 P1 C22 C23 -35.5(4)
O3 P1 C22 C24 -44.2(5)
C26 P1 C22 C24 60.8(5)
Fe1 P1 C22 C24 -153.6(4)
O3 P1 C22 C25 -169.6(4)
C26 P1 C22 C25 -64.6(5)
Fe1 P1 C22 C25 81.0(4)
O3 P1 C26 C29 78.2(5)
C22 P1 C26 C29 -25.5(5)
Fe1 P1 C26 C29 -169.3(3)
O3 P1 C26 C28 -158.8(4)
C22 P1 C26 C28 97.5(5)
Fe1 P1 C26 C28 -46.3(5)
O3 P1 C26 C27 -43.0(4)
C22 P1 C26 C27 -146.7(4)
Fe1 P1 C26 C27 69.5(4)
